data_2005438
loop_
_publ_author_name
'Kravtsova, S. V.'
'Romm, I. P.'
'Stash, A. I.'
'Belsky, V. K.'

_publ_section_title
;
 Bis(acetato-<i>O</i>)bis(pyridine-<i>N</i>)palladium(II) Monohydrate
 and Bis(acetato-<i>O</i>)bis(diethylamine-<i>N</i>)palladium(II)
;
_journal_issue 9
_journal_name_full 'Acta Crystallographica Section C'
_journal_page_first 2201
_journal_page_last 2204
_journal_paper_doi 10.1107/S0108270196005732
_journal_volume 52
_journal_year 1996
_chemical_formula_sum 'C12 H28 N2 O4 Pd'
_chemical_formula_weight 370.76
_chemical_name_systematic
;
Diacetatobis(diethylamine)palladium(II)
;
_space_group_IT_number 2
_symmetry_cell_setting triclinic
_symmetry_space_group_name_Hall '-P 1'
_symmetry_space_group_name_H-M 'P -1'
_audit_creation_method SHELXL
_cell_angle_alpha 88.70(1)
_cell_angle_beta 65.76(1)
_cell_angle_gamma 80.80(1)
_cell_formula_units_Z 1
_cell_length_a 8.089(1)
_cell_length_b 7.173(1)
_cell_length_c 8.480(1)
_cell_measurement_reflns_used 12
_cell_measurement_temperature 293(2)
_cell_measurement_theta_max 12.5
_cell_measurement_theta_min 10
_cell_volume 442.37(10)
_computing_structure_refinement 'SHELXL-93 (Sheldrick, 1993)'
_computing_structure_solution 'SHELXS-86 (Sheldrick, 1990)'
_diffrn_ambient_temperature 293(2)
_diffrn_measurement_device 'Nicolet P3'
_diffrn_measurement_method \q/2\q
_diffrn_radiation_monochromator graphite
_diffrn_radiation_source 'fine-focus sealed tube'
_diffrn_radiation_type MoK\a
_diffrn_radiation_wavelength 0.71069
_diffrn_reflns_av_R_equivalents 0.0000
_diffrn_reflns_av_sigmaI/netI 0.0190
_diffrn_reflns_limit_h_max 9
_diffrn_reflns_limit_h_min -8
_diffrn_reflns_limit_k_max 8
_diffrn_reflns_limit_k_min -8
_diffrn_reflns_limit_l_max 10
_diffrn_reflns_limit_l_min 0
_diffrn_reflns_number 1671
_diffrn_reflns_theta_max 25.05
_diffrn_reflns_theta_min 2.64
_diffrn_standards_decay_% 1
_diffrn_standards_interval_count 100
_diffrn_standards_number 3
_exptl_absorpt_coefficient_mu 1.059
_exptl_absorpt_correction_type none
_exptl_crystal_colour colourless
_exptl_crystal_density_diffrn 1.392
_exptl_crystal_description prism
_exptl_crystal_F_000 192
_exptl_crystal_size_max 0.25
_exptl_crystal_size_mid 0.20
_exptl_crystal_size_min 0.15
_refine_diff_density_max 0.310
_refine_diff_density_min -0.254
_refine_ls_extinction_method none
_refine_ls_goodness_of_fit_all 1.080
_refine_ls_goodness_of_fit_obs 1.080
_refine_ls_hydrogen_treatment 'H-atom parameters refined'
_refine_ls_matrix_type full
_refine_ls_number_parameters 144
_refine_ls_number_reflns 1569
_refine_ls_number_restraints 0
_refine_ls_restrained_S_all 1.080
_refine_ls_restrained_S_obs 1.080
_refine_ls_R_factor_all 0.0188
_refine_ls_R_factor_obs 0.0188
_refine_ls_shift/esd_max 0.011
_refine_ls_shift/esd_mean 0.001
_refine_ls_structure_factor_coef Fsqd
_refine_ls_weighting_details 'w=1/[\s^2^(Fo^2^)+(0.0315P)^2^+0.0174P] where P=(Fo^2^+2Fc^2^)/3'
_refine_ls_weighting_scheme calc
_refine_ls_wR_factor_all 0.0480
_refine_ls_wR_factor_obs 0.0480
_reflns_number_observed 1569
_reflns_number_total 1569
_reflns_observed_criterion >2sigma(I)
_cod_data_source_file vs1019.cif
_cod_data_source_block II
_cod_depositor_comments
;
The following automatic conversions were performed:

'_refine_ls_weighting_scheme' value 'calc
w=1/[\s^2^(Fo^2^)+(0.0315P)^2^+0.0174P] where P=(Fo^2^+2Fc^2^)/3' was
changed to 'calc'. New tag '_refine_ls_weighting_details' was
created. The value of the new tag was set to
'w=1/[\s^2^(Fo^2^)+(0.0315P)^2^+0.0174P] where P=(Fo^2^+2Fc^2^)/3'.

Automatic conversion script
Id: cif_fix_values 3143 2015-03-26 13:38:13Z robertas 
;
_cod_original_cell_volume 442.40(10)
_cod_database_code 2005438

loop_
_symmetry_equiv_pos_as_xyz
'x, y, z'
'-x, -y, -z'

loop_
_atom_site_aniso_label
_atom_site_aniso_U_11
_atom_site_aniso_U_22
_atom_site_aniso_U_33
_atom_site_aniso_U_12
_atom_site_aniso_U_13
_atom_site_aniso_U_23
Pd 0.03619(13) 0.05308(15) 0.03666(13) -0.00818(9) -0.01608(9) 0.00378(9)
O1 0.0547(9) 0.0838(11) 0.0499(9) -0.0187(8) -0.0275(7) 0.0188(8)
O2 0.0651(13) 0.157(2) 0.094(2) -0.0330(13) -0.0521(12) 0.0512(15)
N 0.0412(9) 0.0626(11) 0.0450(10) -0.0100(8) -0.0197(8) 0.0070(9)
C1 0.0635(15) 0.0627(13) 0.0535(13) -0.0062(11) -0.0346(12) 0.0032(10)
C2 0.112(3) 0.089(2) 0.071(2) -0.021(2) -0.057(2) 0.025(2)
C3 0.0430(12) 0.088(2) 0.0478(13) -0.0138(12) -0.0093(10) -0.0030(12)
C4 0.070(2) 0.089(2) 0.077(2) 0.003(2) -0.018(2) -0.021(2)
C5 0.0512(14) 0.0653(15) 0.074(2) -0.0179(11) -0.0261(13) 0.0110(12)
C6 0.087(2) 0.069(2) 0.095(2) -0.015(2) -0.038(2) -0.013(2)

loop_
_atom_site_label
_atom_site_occupancy
_atom_site_fract_x
_atom_site_fract_y
_atom_site_fract_z
_atom_site_U_iso_or_equiv
_atom_site_thermal_displace_type
_atom_site_calc_flag
_atom_site_refinement_flags
_atom_site_type_symbol
Pd 1 0.5000 0.5000 0.5000 0.04155(9) Uani d S Pd
O1 1 0.4807(2) 0.6215(3) 0.2910(2) 0.0602(4) Uani d . O
O2 1 0.1943(3) 0.6148(4) 0.3288(3) 0.0979(8) Uani d . O
N 1 0.7633(3) 0.5630(3) 0.3915(3) 0.0488(4) Uani d . N
C1 1 0.3457(4) 0.6558(4) 0.2484(3) 0.0569(6) Uani d . C
C2 1 0.3844(7) 0.7570(6) 0.0829(5) 0.0844(9) Uani d . C
C3 1 0.8772(4) 0.4681(4) 0.2200(3) 0.0624(6) Uani d . C
C4 1 0.8965(5) 0.2584(5) 0.2234(5) 0.0842(9) Uani d . C
C5 1 0.7655(4) 0.7682(4) 0.3895(4) 0.0624(6) Uani d . C
C6 1 0.6820(5) 0.8588(5) 0.5682(5) 0.0830(9) Uani d . C
H1 1 0.8000(31) 0.5285(30) 0.4509(29) 0.033(6) Uiso d . H
H21 1 0.5024(78) 0.7692(77) 0.0250(68) 0.147(21) Uiso d . H
H22 1 0.3434(73) 0.8808(83) 0.1029(65) 0.154(20) Uiso d . H
H23 1 0.3853(84) 0.6883(83) 0.0034(80) 0.167(23) Uiso d . H
H31 1 0.9903(44) 0.5038(39) 0.1870(37) 0.069(8) Uiso d . H
H32 1 0.8216(37) 0.5142(37) 0.1492(34) 0.063(8) Uiso d . H
H41 1 0.7814(57) 0.2166(51) 0.2579(48) 0.100(12) Uiso d . H
H42 1 0.9463(44) 0.2110(44) 0.2964(41) 0.072(9) Uiso d . H
H43 1 0.9768(54) 0.2010(53) 0.1086(52) 0.103(11) Uiso d . H
H51 1 0.8864(44) 0.7835(39) 0.3343(37) 0.071(8) Uiso d . H
H52 1 0.6987(40) 0.8104(39) 0.3276(36) 0.065(8) Uiso d . H
H61 1 0.6951(48) 0.9815(52) 0.5691(45) 0.093(11) Uiso d . H
H62 1 0.5555(56) 0.8379(54) 0.6299(49) 0.103(12) Uiso d . H
H63 1 0.7426(54) 0.8012(54) 0.6353(49) 0.099(12) Uiso d . H

loop_
_atom_type_symbol
_atom_type_description
_atom_type_scat_dispersion_real
_atom_type_scat_dispersion_imag
_atom_type_scat_source
C C 0.0033 0.0016 'International Tables Vol C Tables 4.2.6.8 and 6.1.1.4'
H H 0.0000 0.0000 'International Tables Vol C Tables 4.2.6.8 and 6.1.1.4'
N N 0.0061 0.0033 'International Tables Vol C Tables 4.2.6.8 and 6.1.1.4'
O O 0.0106 0.0060 'International Tables Vol C Tables 4.2.6.8 and 6.1.1.4'
Pd Pd -0.9988 1.0072 'International Tables Vol C Tables 4.2.6.8 and 6.1.1.4'

loop_
_geom_angle_atom_site_label_1
_geom_angle_atom_site_label_2
_geom_angle_atom_site_label_3
_geom_angle_site_symmetry_1
_geom_angle_site_symmetry_3
_geom_angle
_geom_angle_publ_flag
O1 Pd O1 . 2_666 180.0 ?
O1 Pd N . . 83.79(7) no
O1 Pd N 2_666 . 96.21(7) no
O1 Pd N . 2_666 96.21(7) ?
O1 Pd N 2_666 2_666 83.79(7) ?
N Pd N . 2_666 180.0 ?
C1 O1 Pd . . 130.7(2) no
C3 N C5 . . 111.9(2) no
C3 N Pd . . 113.4(2) no
C5 N Pd . . 112.5(2) no
O2 C1 O1 . . 125.8(2) no
O2 C1 C2 . . 119.5(3) no
O1 C1 C2 . . 114.7(3) no
N C3 C4 . . 112.9(2) no
N C5 C6 . . 112.0(2) no

loop_
_geom_bond_atom_site_label_1
_geom_bond_atom_site_label_2
_geom_bond_site_symmetry_2
_geom_bond_distance
_geom_bond_publ_flag
Pd O1 . 2.010(2) no
Pd O1 2_666 2.010(2) ?
Pd N . 2.066(2) no
Pd N 2_666 2.066(2) ?
O1 C1 . 1.272(3) no
O2 C1 . 1.213(3) no
N C3 . 1.474(3) no
N C5 . 1.475(3) no
C1 C2 . 1.504(4) no
C3 C4 . 1.488(5) no
C5 C6 . 1.496(4) no
